data_7133603
loop_
_publ_author_name
'Evans, Matthew J.'
'Parr, Joseph M.'
'Nguyen, Dat T.'
'Jones, Cameron'

_publ_section_title
;
 An isolable stannaimine and its cycloaddition/metathesis reactions with
 carbon dioxide.
;
_journal_issue 75
_journal_name_full 'Chemical communications (Cambridge, England)'
_journal_page_first 10350
_journal_page_last 10353
_journal_paper_doi 10.1039/d4cc04006f
_journal_volume 60
_journal_year 2024
_chemical_formula_sum 'C42 H64 N6 O Si2 Sn'
_chemical_formula_weight 843.86
_space_group_crystal_system triclinic
_space_group_IT_number 2
_space_group_name_Hall '-P 1'
_space_group_name_H-M_alt 'P -1'
_atom_sites_solution_hydrogens geom
_atom_sites_solution_primary fmap
_audit_creation_method SHELXL-2018/3
_audit_update_record
;
2024-08-06 deposited with the CCDC.	2024-08-26 downloaded from the CCDC.
;
_cell_angle_alpha 100.6960(10)
_cell_angle_beta 91.930(2)
_cell_angle_gamma 93.539(2)
_cell_formula_units_Z 2
_cell_length_a 10.0691(2)
_cell_length_b 12.5740(2)
_cell_length_c 18.6212(3)
_cell_measurement_reflns_used 33641
_cell_measurement_temperature 123.0(2)
_cell_measurement_theta_max 79.9160
_cell_measurement_theta_min 3.9170
_cell_volume 2309.78(7)
_computing_cell_refinement 'CrysAlisPro 1.171.43.95a (Rigaku OD, 2023)'
_computing_data_collection 'CrysAlisPro 1.171.43.95a (Rigaku OD, 2023)'
_computing_data_reduction 'CrysAlisPro 1.171.43.95a (Rigaku OD, 2023)'
_computing_structure_refinement 'SHELXL-2018/3 (Sheldrick, 2018)'
_computing_structure_solution 'SHELXT 2014/4 (Sheldrick, 2014)'
_diffrn_ambient_temperature 123(2)
_diffrn_detector_area_resol_mean 10.0000
_diffrn_measured_fraction_theta_full 1.000
_diffrn_measured_fraction_theta_max 0.978
_diffrn_measurement_device_type 'XtaLAB Synergy, Dualflex, HyPix'
_diffrn_measurement_method 'w\ scans'
_diffrn_radiation_type CuK\a
_diffrn_radiation_wavelength 1.54184
_diffrn_reflns_av_R_equivalents 0.0610
_diffrn_reflns_av_unetI/netI 0.0416
_diffrn_reflns_Laue_measured_fraction_full 1.000
_diffrn_reflns_Laue_measured_fraction_max 0.978
_diffrn_reflns_limit_h_max 9
_diffrn_reflns_limit_h_min -12
_diffrn_reflns_limit_k_max 16
_diffrn_reflns_limit_k_min -16
_diffrn_reflns_limit_l_max 23
_diffrn_reflns_limit_l_min -23
_diffrn_reflns_number 49282
_diffrn_reflns_point_group_measured_fraction_full 1.000
_diffrn_reflns_point_group_measured_fraction_max 0.978
_diffrn_reflns_theta_full 67.684
_diffrn_reflns_theta_max 80.313
_diffrn_reflns_theta_min 3.586
_diffrn_source 'micro-focus sealed X-ray tube'
_exptl_absorpt_coefficient_mu 5.169
_exptl_absorpt_correction_T_max 1.00000
_exptl_absorpt_correction_T_min 0.50616
_exptl_absorpt_correction_type multi-scan
_exptl_absorpt_process_details
;
CrysAlisPro 1.171.43.95a (Rigaku Oxford Diffraction, 2023)
Empirical absorption correction using spherical harmonics,
implemented in SCALE3 ABSPACK scaling algorithm.
;
_exptl_crystal_colour 'pale yellow'
_exptl_crystal_density_diffrn 1.213
_exptl_crystal_description plate
_exptl_crystal_F_000 888
_exptl_crystal_size_max 0.400
_exptl_crystal_size_mid 0.300
_exptl_crystal_size_min 0.300
_refine_diff_density_max 1.089
_refine_diff_density_min -1.645
_refine_diff_density_rms 0.087
_refine_ls_extinction_method none
_refine_ls_goodness_of_fit_ref 1.069
_refine_ls_hydrogen_treatment constr
_refine_ls_matrix_type full
_refine_ls_number_parameters 570
_refine_ls_number_reflns 9879
_refine_ls_number_restraints 424
_refine_ls_restrained_S_all 1.941
_refine_ls_R_factor_all 0.0375
_refine_ls_R_factor_gt 0.0362
_refine_ls_shift/su_max 0.002
_refine_ls_shift/su_mean 0.000
_refine_ls_structure_factor_coef Fsqd
_refine_ls_weighting_details 'w=1/[\s^2^(Fo^2^)+(0.0673P)^2^+0.7868P] where P=(Fo^2^+2Fc^2^)/3'
_refine_ls_weighting_scheme calc
_refine_ls_wR_factor_gt 0.0982
_refine_ls_wR_factor_ref 0.1009
_reflns_Friedel_coverage 0.000
_reflns_number_gt 9450
_reflns_number_total 9879
_reflns_threshold_expression 'I > 2\s(I)'
_cod_data_source_file d4cc04006f2.cif
_cod_data_source_block cj1686
_cod_depositor_comments 'Adding full bibliography for 7133593--7133605.cif.'
_cod_database_code 7133603
_shelx_shelxl_version_number 2018/3
_shelx_space_group_comment
;
The symmetry employed for this shelxl refinement is uniquely defined
by the following loop, which should always be used as a source of
symmetry information in preference to the above space-group names.
They are only intended as comments.
;
_shelx_estimated_absorpt_t_min 0.232
_shelx_estimated_absorpt_t_max 0.306
_smtbx_masks_void_probe_radius 1.2
_smtbx_masks_void_truncation_radius 1.2
_smtbx_masks_special_details
;
The unit cell contains 2 hexane solvates that were poorly ordered, such
that a suitable crystallographic model could not be derived. Consequently,
these solvates were treated as a diffuse contribution to the overall 
scattering without specific atom positions using the Olex2 implementation of
SQUEEZE (Acta Cryst. (2015). C71, 9-18), also known as Solvent Mask. 
(Acta Cryst. A 1990, A46, 194., J. Appl. Cryst., 42: 339-341. & J. Molec. 
Biol. 1994, 243, 100).
;

loop_
_space_group_symop_operation_xyz
'x, y, z'
'-x, -y, -z'

loop_
_atom_site_label
_atom_site_type_symbol
_atom_site_fract_x
_atom_site_fract_y
_atom_site_fract_z
_atom_site_U_iso_or_equiv
_atom_site_adp_type
_atom_site_occupancy
_atom_site_site_symmetry_order
_atom_site_calc_flag
_atom_site_refinement_flags_posn
_atom_site_refinement_flags_adp
_atom_site_refinement_flags_occupancy
_atom_site_disorder_assembly
_atom_site_disorder_group
Sn1 Sn 0.69141(2) 0.60470(2) 0.78094(2) 0.01930(6) Uani 1 1 d . . . . .
Si1 Si 0.79699(6) 0.44904(5) 0.88241(3) 0.02033(12) Uani 1 1 d . . . . .
Si2 Si 0.96649(6) 0.66929(5) 0.87016(3) 0.02396(13) Uani 1 1 d . . . . .
O1 O 0.88340(16) 0.56478(14) 0.89063(10) 0.0289(4) Uani 1 1 d . . . . .
N1 N 0.67190(17) 0.46139(14) 0.81887(10) 0.0203(3) Uani 1 1 d . . . . .
N2 N 0.85502(19) 0.70864(16) 0.80856(12) 0.0284(4) Uani 1 1 d . . . . .
N3 N 0.51603(19) 0.67968(16) 0.78635(12) 0.0284(4) Uani 1 1 d . . . . .
N4 N 0.4382(2) 0.64710(17) 0.72193(12) 0.0302(4) Uani 1 1 d . . . . .
N5 N 0.4935(2) 0.60002(18) 0.66602(12) 0.0304(4) Uani 1 1 d . . . . .
N6 N 0.62983(19) 0.58567(17) 0.67253(11) 0.0267(4) Uani 1 1 d . . . . .
C1 C 0.5524(2) 0.38174(18) 0.79815(13) 0.0235(4) Uani 1 1 d . . . . .
C2 C 0.5128(3) 0.3633(2) 0.71670(15) 0.0380(6) Uani 1 1 d . . . . .
H2A H 0.588990 0.336645 0.687945 0.046 Uiso 1 1 calc R U . . .
H2B H 0.490646 0.432915 0.703347 0.046 Uiso 1 1 calc R U . . .
C3 C 0.5880(3) 0.2700(2) 0.81393(18) 0.0397(6) Uani 1 1 d . . . . .
H3A H 0.663675 0.244312 0.784407 0.048 Uiso 1 1 calc R U . . .
H3B H 0.615648 0.277387 0.866244 0.048 Uiso 1 1 calc R U . . .
C4 C 0.4326(3) 0.4185(3) 0.84204(18) 0.0423(7) Uani 1 1 d . . . . .
H4A H 0.407671 0.489014 0.831245 0.051 Uiso 1 1 calc R U . . .
H4B H 0.456852 0.428771 0.894967 0.051 Uiso 1 1 calc R U . . .
C5 C 0.3917(3) 0.2799(2) 0.69747(17) 0.0423(7) Uani 1 1 d . . . . .
H5 H 0.367402 0.270396 0.644035 0.051 Uiso 1 1 calc R U . . .
C6 C 0.4674(3) 0.1860(2) 0.7952(2) 0.0475(8) Uani 1 1 d . . . . .
H6 H 0.491971 0.114934 0.806648 0.057 Uiso 1 1 calc R U . . .
C7 C 0.3126(3) 0.3340(3) 0.8230(2) 0.0548(9) Uani 1 1 d . . . . .
H7 H 0.235452 0.359242 0.852542 0.066 Uiso 1 1 calc R U . . .
C8 C 0.4284(3) 0.1720(2) 0.7152(2) 0.0474(7) Uani 1 1 d . . . . .
H8A H 0.351468 0.117846 0.702902 0.057 Uiso 1 1 calc R U . . .
H8B H 0.503484 0.145064 0.685623 0.057 Uiso 1 1 calc R U . . .
C9 C 0.3506(4) 0.2243(3) 0.8393(2) 0.0579(10) Uani 1 1 d . . . . .
H9A H 0.374267 0.231691 0.892125 0.069 Uiso 1 1 calc R U . . .
H9B H 0.273761 0.170215 0.826844 0.069 Uiso 1 1 calc R U . . .
C10 C 0.2746(3) 0.3213(3) 0.7411(2) 0.0513(8) Uani 1 1 d . . . . .
H10A H 0.195646 0.269459 0.728017 0.062 Uiso 1 1 calc R U . . .
H10B H 0.252184 0.392113 0.729625 0.062 Uiso 1 1 calc R U . . .
C11 C 0.9119(3) 0.3410(2) 0.85241(17) 0.0364(6) Uani 1 1 d . . . . .
H11A H 0.930386 0.338496 0.800818 0.055 Uiso 1 1 calc R U . . .
H11B H 0.870516 0.270749 0.858466 0.055 Uiso 1 1 calc R U . . .
H11C H 0.995449 0.356625 0.882143 0.055 Uiso 1 1 calc R U . . .
C12 C 0.7432(3) 0.4409(2) 0.97616(14) 0.0324(5) Uani 1 1 d . . . . .
H12A H 0.820349 0.457135 1.010837 0.049 Uiso 1 1 calc R U . . .
H12B H 0.704231 0.367641 0.976583 0.049 Uiso 1 1 calc R U . . .
H12C H 0.676593 0.493624 0.990350 0.049 Uiso 1 1 calc R U . . .
C13 C 1.1251(3) 0.6253(3) 0.83070(17) 0.0413(6) Uani 1 1 d . . . . .
H13A H 1.175275 0.592055 0.865732 0.062 Uiso 1 1 calc R U . . .
H13B H 1.177814 0.688237 0.820184 0.062 Uiso 1 1 calc R U . . .
H13C H 1.105943 0.572179 0.785320 0.062 Uiso 1 1 calc R U . . .
C14 C 0.9997(3) 0.7668(2) 0.95788(16) 0.0382(6) Uani 1 1 d . . . . .
H14A H 0.914955 0.787767 0.978757 0.057 Uiso 1 1 calc R U . . .
H14B H 1.051197 0.831366 0.948983 0.057 Uiso 1 1 calc R U . . .
H14C H 1.050338 0.732557 0.992186 0.057 Uiso 1 1 calc R U . . .
C15 C 0.8753(10) 0.8106(10) 0.7794(6) 0.021(2) Uani 0.577(4) 1 d D U P A 1
C16 C 1.0233(4) 0.8435(3) 0.7757(2) 0.0247(8) Uani 0.577(4) 1 d D U P A 1
H16A H 1.064207 0.788945 0.739325 0.030 Uiso 0.577(4) 1 calc R U P A 1
H16B H 1.068910 0.845664 0.823984 0.030 Uiso 0.577(4) 1 calc R U P A 1
C17 C 0.8111(4) 0.8972(3) 0.8340(2) 0.0271(9) Uani 0.577(4) 1 d D U P A 1
H17A H 0.852348 0.901070 0.883567 0.032 Uiso 0.577(4) 1 calc R U P A 1
H17B H 0.714879 0.876603 0.835672 0.032 Uiso 0.577(4) 1 calc R U P A 1
C18 C 0.8100(5) 0.8065(4) 0.7031(3) 0.0308(9) Uani 0.577(4) 1 d D U P A 1
H18A H 0.713770 0.785114 0.703613 0.037 Uiso 0.577(4) 1 calc R U P A 1
H18B H 0.850581 0.751332 0.667100 0.037 Uiso 0.577(4) 1 calc R U P A 1
C19 C 0.8282(7) 0.9181(5) 0.6802(4) 0.0412(16) Uani 0.577(4) 1 d D U P A 1
H19 H 0.784587 0.914547 0.630704 0.049 Uiso 0.577(4) 1 calc R U P A 1
C20 C 1.0419(5) 0.9563(4) 0.7540(4) 0.0303(10) Uani 0.577(4) 1 d D U P A 1
H20 H 1.139171 0.976945 0.752782 0.036 Uiso 0.577(4) 1 calc R U P A 1
C21 C 0.8295(4) 1.0092(4) 0.8118(3) 0.0352(10) Uani 0.577(4) 1 d D U P A 1
H21 H 0.787271 1.064656 0.847819 0.042 Uiso 0.577(4) 1 calc R U P A 1
C22 C 0.9774(6) 0.9498(4) 0.6787(3) 0.0402(11) Uani 0.577(4) 1 d D U P A 1
H22A H 1.019455 0.895219 0.642960 0.048 Uiso 0.577(4) 1 calc R U P A 1
H22B H 0.990230 1.020974 0.663467 0.048 Uiso 0.577(4) 1 calc R U P A 1
C23 C 0.9796(5) 1.0399(5) 0.8107(4) 0.0357(12) Uani 0.577(4) 1 d D U P A 1
H23A H 0.993667 1.112821 0.798222 0.043 Uiso 0.577(4) 1 calc R U P A 1
H23B H 1.022276 1.041821 0.859599 0.043 Uiso 0.577(4) 1 calc R U P A 1
C24 C 0.7660(6) 1.0032(5) 0.7364(4) 0.0415(14) Uani 0.577(4) 1 d D U P A 1
H24A H 0.778121 1.075040 0.721997 0.050 Uiso 0.577(4) 1 calc R U P A 1
H24B H 0.669196 0.984408 0.737184 0.050 Uiso 0.577(4) 1 calc R U P A 1
C25 C 0.4620(2) 0.76275(19) 0.83644(16) 0.0314(5) Uani 1 1 d D . . . .
C26 C 0.3973(2) 0.8465(2) 0.8113(2) 0.0405(7) Uani 1 1 d D U . . .
C27 C 0.3395(3) 0.9234(2) 0.8654(3) 0.0530(9) Uani 1 1 d D U . . .
H27 H 0.293834 0.979258 0.849329 0.064 Uiso 1 1 calc R U . . .
C28 C 0.3452(3) 0.9224(2) 0.9378(2) 0.0545(9) Uani 1 1 d D U . . .
C29 C 0.4183(3) 0.8422(2) 0.9620(2) 0.0465(8) Uani 1 1 d D U . . .
H29 H 0.427302 0.841807 1.012916 0.056 Uiso 1 1 calc R U . . .
C30 C 0.4771(2) 0.7641(2) 0.91287(16) 0.0345(6) Uani 1 1 d D . . . .
C31 C 0.3923(3) 0.8614(2) 0.7336(2) 0.0504(8) Uani 1 1 d . U . . .
H31A H 0.477201 0.843571 0.711741 0.076 Uiso 1 1 calc R U . . .
H31B H 0.376353 0.937011 0.731809 0.076 Uiso 1 1 calc R U . . .
H31C H 0.319967 0.813456 0.706226 0.076 Uiso 1 1 calc R U . . .
C32 C 0.2821(4) 1.0013(3) 0.9939(3) 0.0767(13) Uani 1 1 d D U . . .
H32A H 0.205356 0.964920 1.012443 0.115 Uiso 1 1 calc R U . . .
H32B H 0.252512 1.061237 0.971728 0.115 Uiso 1 1 calc R U . . .
H32C H 0.347030 1.029859 1.034294 0.115 Uiso 1 1 calc R U . . .
C33 C 0.5593(3) 0.6874(2) 0.94190(15) 0.0363(6) Uani 1 1 d D . . . .
H33A H 0.534072 0.613445 0.915844 0.054 Uiso 1 1 calc R U . . .
H33B H 0.545140 0.692260 0.994177 0.054 Uiso 1 1 calc R U . . .
H33C H 0.653537 0.705545 0.934983 0.054 Uiso 1 1 calc R U . . .
C34 C 0.6874(2) 0.5510(2) 0.60452(13) 0.0296(5) Uani 1 1 d . . . . .
C35 C 0.7922(2) 0.4805(2) 0.59942(14) 0.0312(5) Uani 1 1 d . . . . .
C36 C 0.8431(3) 0.4431(3) 0.53127(15) 0.0388(6) Uani 1 1 d . . . . .
H36 H 0.913387 0.395693 0.528265 0.047 Uiso 1 1 calc R U . . .
C37 C 0.7947(3) 0.4727(3) 0.46778(15) 0.0432(7) Uani 1 1 d . . . . .
C38 C 0.6992(3) 0.5477(3) 0.47503(15) 0.0421(7) Uani 1 1 d . . . . .
H38 H 0.667958 0.571553 0.432375 0.051 Uiso 1 1 calc R U . . .
C39 C 0.6463(3) 0.5901(2) 0.54128(14) 0.0350(6) Uani 1 1 d . . . . .
C40 C 0.8546(3) 0.4468(2) 0.66571(15) 0.0358(6) Uani 1 1 d . . . . .
H40A H 0.894230 0.511165 0.699287 0.054 Uiso 1 1 calc R U . . .
H40B H 0.924017 0.397128 0.650425 0.054 Uiso 1 1 calc R U . . .
H40C H 0.786236 0.410212 0.690503 0.054 Uiso 1 1 calc R U . . .
C41 C 0.8446(4) 0.4236(4) 0.39394(17) 0.0603(10) Uani 1 1 d . . . . .
H41A H 0.931561 0.395039 0.400688 0.090 Uiso 1 1 calc R U . . .
H41B H 0.853313 0.479507 0.363715 0.090 Uiso 1 1 calc R U . . .
H41C H 0.781165 0.364642 0.369646 0.090 Uiso 1 1 calc R U . . .
C42 C 0.5516(3) 0.6792(3) 0.54261(17) 0.0433(7) Uani 1 1 d . . . . .
H42A H 0.459579 0.648049 0.540661 0.065 Uiso 1 1 calc R U . . .
H42B H 0.565158 0.714064 0.500283 0.065 Uiso 1 1 calc R U . . .
H42C H 0.568626 0.733149 0.587740 0.065 Uiso 1 1 calc R U . . .
C43 C 0.8680(13) 0.8087(12) 0.7767(8) 0.019(3) Uani 0.423(4) 1 d D U P A 2
C44 C 0.9609(5) 0.8991(4) 0.8254(3) 0.0247(11) Uani 0.423(4) 1 d D U P A 2
H44A H 0.919515 0.923295 0.872668 0.030 Uiso 0.423(4) 1 calc R U P A 2
H44B H 1.046965 0.869668 0.835753 0.030 Uiso 0.423(4) 1 calc R U P A 2
C45 C 0.7380(5) 0.8578(4) 0.7620(3) 0.0235(11) Uani 0.423(4) 1 d D U P A 2
H45A H 0.695302 0.881656 0.808887 0.028 Uiso 0.423(4) 1 calc R U P A 2
H45B H 0.676798 0.802059 0.730853 0.028 Uiso 0.423(4) 1 calc R U P A 2
C46 C 0.9370(6) 0.7743(4) 0.7045(3) 0.0250(11) Uani 0.423(4) 1 d D U P A 2
H46A H 0.881709 0.715164 0.672537 0.030 Uiso 0.423(4) 1 calc R U P A 2
H46B H 1.024174 0.746487 0.714688 0.030 Uiso 0.423(4) 1 calc R U P A 2
C47 C 0.7619(7) 0.9552(6) 0.7237(4) 0.0282(14) Uani 0.423(4) 1 d D U P A 2
H47 H 0.674596 0.985191 0.714522 0.034 Uiso 0.423(4) 1 calc R U P A 2
C48 C 0.9581(5) 0.8711(5) 0.6650(3) 0.0281(12) Uani 0.423(4) 1 d D U P A 2
H48 H 1.000871 0.846941 0.617592 0.034 Uiso 0.423(4) 1 calc R U P A 2
C49 C 1.0501(7) 0.9591(5) 0.7147(5) 0.0290(13) Uani 0.423(4) 1 d D U P A 2
H49A H 1.136581 0.929524 0.723977 0.035 Uiso 0.423(4) 1 calc R U P A 2
H49B H 1.067062 1.021495 0.689941 0.035 Uiso 0.423(4) 1 calc R U P A 2
C50 C 0.9855(7) 0.9967(6) 0.7870(4) 0.0268(14) Uani 0.423(4) 1 d D U P A 2
H50 H 1.045599 1.053911 0.818953 0.032 Uiso 0.423(4) 1 calc R U P A 2
C51 C 0.8517(6) 1.0423(5) 0.7731(4) 0.0344(14) Uani 0.423(4) 1 d D U P A 2
H51A H 0.809250 1.065618 0.820095 0.041 Uiso 0.423(4) 1 calc R U P A 2
H51B H 0.865622 1.106203 0.749491 0.041 Uiso 0.423(4) 1 calc R U P A 2
C52 C 0.8256(8) 0.9185(7) 0.6507(5) 0.0326(17) Uani 0.423(4) 1 d D U P A 2
H52A H 0.841005 0.981017 0.625878 0.039 Uiso 0.423(4) 1 calc R U P A 2
H52B H 0.765503 0.863038 0.618567 0.039 Uiso 0.423(4) 1 calc R U P A 2

loop_
_atom_site_aniso_label
_atom_site_aniso_U_11
_atom_site_aniso_U_22
_atom_site_aniso_U_33
_atom_site_aniso_U_23
_atom_site_aniso_U_13
_atom_site_aniso_U_12
Sn1 0.01727(9) 0.01881(9) 0.02296(9) 0.00727(6) 0.00028(5) 0.00061(5)
Si1 0.0194(3) 0.0207(3) 0.0228(3) 0.0087(2) 0.0023(2) 0.0018(2)
Si2 0.0198(3) 0.0255(3) 0.0286(3) 0.0123(2) -0.0035(2) -0.0023(2)
O1 0.0254(8) 0.0295(8) 0.0344(9) 0.0162(7) -0.0062(7) -0.0038(6)
N1 0.0191(8) 0.0181(8) 0.0255(9) 0.0090(7) 0.0022(7) -0.0003(6)
N2 0.0213(9) 0.0252(9) 0.0409(11) 0.0169(8) -0.0091(8) -0.0070(7)
N3 0.0214(9) 0.0246(9) 0.0374(11) 0.0020(8) -0.0084(8) 0.0051(7)
N4 0.0248(9) 0.0281(10) 0.0382(11) 0.0096(8) -0.0058(8) 0.0004(7)
N5 0.0255(10) 0.0323(10) 0.0347(11) 0.0125(9) -0.0065(8) -0.0024(8)
N6 0.0237(9) 0.0349(10) 0.0232(9) 0.0120(8) -0.0029(7) -0.0013(7)
C1 0.0226(10) 0.0197(10) 0.0285(11) 0.0072(8) -0.0001(8) -0.0024(8)
C2 0.0457(15) 0.0353(13) 0.0318(13) 0.0102(10) -0.0061(11) -0.0139(11)
C3 0.0418(15) 0.0265(12) 0.0518(17) 0.0167(11) -0.0150(12) -0.0077(10)
C4 0.0280(13) 0.0435(15) 0.0491(16) -0.0056(13) 0.0111(12) -0.0101(11)
C5 0.0515(17) 0.0362(14) 0.0374(14) 0.0115(11) -0.0148(12) -0.0165(12)
C6 0.0521(18) 0.0303(13) 0.062(2) 0.0228(13) -0.0197(15) -0.0149(12)
C7 0.0289(14) 0.060(2) 0.067(2) -0.0064(17) 0.0111(14) -0.0146(13)
C8 0.0509(17) 0.0291(13) 0.0580(19) 0.0044(13) -0.0100(14) -0.0107(12)
C9 0.061(2) 0.068(2) 0.0429(17) 0.0217(16) -0.0087(15) -0.0377(18)
C10 0.0319(14) 0.0375(15) 0.082(2) 0.0135(15) -0.0208(15) -0.0087(11)
C11 0.0327(13) 0.0348(13) 0.0447(15) 0.0118(11) 0.0026(11) 0.0120(10)
C12 0.0348(13) 0.0392(13) 0.0268(11) 0.0145(10) 0.0045(10) 0.0039(10)
C13 0.0221(12) 0.0654(19) 0.0419(15) 0.0245(14) 0.0006(10) 0.0049(11)
C14 0.0413(14) 0.0315(12) 0.0402(14) 0.0069(11) -0.0149(12) -0.0022(10)
C15 0.021(4) 0.022(5) 0.022(4) 0.008(3) 0.003(3) 0.007(3)
C16 0.0198(17) 0.0217(17) 0.036(2) 0.0112(15) 0.0086(15) 0.0037(13)
C17 0.0257(19) 0.0171(17) 0.039(2) 0.0051(15) 0.0093(16) 0.0038(13)
C18 0.033(2) 0.029(2) 0.032(2) 0.0120(17) -0.0033(17) -0.0014(16)
C19 0.051(3) 0.033(3) 0.044(4) 0.026(3) -0.015(3) -0.005(2)
C20 0.022(2) 0.028(2) 0.044(3) 0.014(2) 0.008(2) -0.0020(16)
C21 0.035(2) 0.0195(19) 0.053(3) 0.009(2) 0.011(2) 0.0059(16)
C22 0.052(3) 0.033(3) 0.041(3) 0.020(2) 0.010(2) -0.002(2)
C23 0.033(2) 0.022(3) 0.053(3) 0.009(2) 0.003(2) 0.000(2)
C24 0.032(3) 0.028(3) 0.070(4) 0.025(3) -0.007(2) 0.000(3)
C25 0.0166(10) 0.0214(10) 0.0532(15) -0.0004(10) -0.0002(10) 0.0013(8)
C26 0.0191(11) 0.0236(11) 0.076(2) 0.0044(12) -0.0043(11) 0.0011(9)
C27 0.0221(12) 0.0229(12) 0.109(3) -0.0006(14) 0.0040(14) 0.0038(9)
C28 0.0256(13) 0.0317(13) 0.095(3) -0.0162(15) 0.0132(15) -0.0052(10)
C29 0.0273(12) 0.0363(14) 0.0654(19) -0.0165(13) 0.0115(12) -0.0049(10)
C30 0.0202(11) 0.0298(12) 0.0472(15) -0.0084(11) 0.0055(10) -0.0020(9)
C31 0.0356(14) 0.0313(13) 0.087(2) 0.0206(14) -0.0170(14) 0.0039(11)
C32 0.0415(17) 0.0469(18) 0.125(3) -0.028(2) 0.0252(19) -0.0010(14)
C33 0.0305(12) 0.0418(14) 0.0328(13) -0.0031(11) 0.0036(10) 0.0019(10)
C34 0.0302(12) 0.0329(12) 0.0257(11) 0.0097(9) -0.0023(9) -0.0085(9)
C35 0.0281(12) 0.0386(13) 0.0268(12) 0.0073(10) 0.0028(9) -0.0042(10)
C36 0.0299(12) 0.0531(16) 0.0299(13) 0.0020(12) 0.0045(10) -0.0081(11)
C37 0.0335(13) 0.0661(19) 0.0258(12) 0.0050(12) 0.0022(10) -0.0195(13)
C38 0.0402(14) 0.0601(18) 0.0264(12) 0.0175(12) -0.0070(11) -0.0189(13)
C39 0.0343(13) 0.0435(14) 0.0278(12) 0.0151(11) -0.0062(10) -0.0148(11)
C40 0.0315(13) 0.0468(15) 0.0318(13) 0.0106(11) 0.0075(10) 0.0111(11)
C41 0.0451(17) 0.103(3) 0.0260(14) 0.0010(16) 0.0040(12) -0.0192(18)
C42 0.0469(16) 0.0488(16) 0.0379(14) 0.0252(13) -0.0107(12) -0.0114(12)
C43 0.015(5) 0.014(5) 0.028(5) 0.006(4) 0.003(4) -0.007(4)
C44 0.025(3) 0.021(2) 0.028(3) 0.0076(19) 0.000(2) -0.0037(18)
C45 0.017(2) 0.027(2) 0.030(3) 0.011(2) 0.0037(19) 0.0063(18)
C46 0.027(3) 0.024(2) 0.024(2) 0.0047(19) 0.003(2) 0.0013(19)
C47 0.022(3) 0.022(3) 0.043(4) 0.016(3) 0.000(2) 0.001(3)
C48 0.025(3) 0.035(3) 0.026(3) 0.012(2) 0.005(2) -0.001(2)
C49 0.029(3) 0.027(3) 0.034(3) 0.010(3) 0.004(3) 0.001(2)
C50 0.027(3) 0.022(3) 0.032(3) 0.009(3) 0.000(3) -0.006(3)
C51 0.039(3) 0.020(3) 0.046(4) 0.009(3) 0.003(3) 0.005(2)
C52 0.034(3) 0.032(3) 0.036(4) 0.019(3) -0.005(3) 0.000(2)

loop_
_atom_type_symbol
_atom_type_description
_atom_type_scat_dispersion_real
_atom_type_scat_dispersion_imag
_atom_type_scat_source
C C 0.0181 0.0091 'International Tables Vol C Tables 4.2.6.8 and 6.1.1.4'
H H 0.0000 0.0000 'International Tables Vol C Tables 4.2.6.8 and 6.1.1.4'
N N 0.0311 0.0180 'International Tables Vol C Tables 4.2.6.8 and 6.1.1.4'
O O 0.0492 0.0322 'International Tables Vol C Tables 4.2.6.8 and 6.1.1.4'
Si Si 0.2541 0.3302 'International Tables Vol C Tables 4.2.6.8 and 6.1.1.4'
Sn Sn 0.0259 5.4591 'International Tables Vol C Tables 4.2.6.8 and 6.1.1.4'

loop_
_geom_angle_atom_site_label_1
_geom_angle_atom_site_label_2
_geom_angle_atom_site_label_3
_geom_angle
_geom_angle_site_symmetry_1
_geom_angle_site_symmetry_3
_geom_angle_publ_flag
N2 Sn1 N3 113.66(8) . . ?
N2 Sn1 N1 121.08(7) . . ?
N3 Sn1 N1 111.06(8) . . ?
N2 Sn1 N6 113.47(8) . . ?
N3 Sn1 N6 77.46(8) . . ?
N1 Sn1 N6 112.04(8) . . ?
O1 Si1 N1 102.07(8) . . ?
O1 Si1 C11 107.06(12) . . ?
N1 Si1 C11 115.46(12) . . ?
O1 Si1 C12 105.61(11) . . ?
N1 Si1 C12 116.12(10) . . ?
C11 Si1 C12 109.38(13) . . ?
O1 Si2 N2 101.16(9) . . ?
O1 Si2 C13 108.75(13) . . ?
N2 Si2 C13 114.37(12) . . ?
O1 Si2 C14 105.82(12) . . ?
N2 Si2 C14 115.38(12) . . ?
C13 Si2 C14 110.39(14) . . ?
Si2 O1 Si1 161.40(13) . . ?
C1 N1 Si1 124.41(14) . . ?
C1 N1 Sn1 122.16(13) . . ?
Si1 N1 Sn1 113.16(9) . . ?
C43 N2 Si2 126.7(5) . . ?
C15 N2 Si2 123.4(4) . . ?
C43 N2 Sn1 119.2(5) . . ?
C15 N2 Sn1 122.5(4) . . ?
Si2 N2 Sn1 114.11(10) . . ?
N4 N3 C25 113.27(18) . . ?
N4 N3 Sn1 111.10(15) . . ?
C25 N3 Sn1 135.30(16) . . ?
N5 N4 N3 117.97(19) . . ?
N4 N5 N6 117.9(2) . . ?
N5 N6 C34 113.43(19) . . ?
N5 N6 Sn1 110.44(15) . . ?
C34 N6 Sn1 135.71(16) . . ?
N1 C1 C4 111.25(19) . . ?
N1 C1 C2 112.74(19) . . ?
C4 C1 C2 109.0(2) . . ?
N1 C1 C3 108.73(18) . . ?
C4 C1 C3 108.9(2) . . ?
C2 C1 C3 106.0(2) . . ?
C1 C2 C5 111.2(2) . . ?
C1 C2 H2A 109.4 . . ?
C5 C2 H2A 109.4 . . ?
C1 C2 H2B 109.4 . . ?
C5 C2 H2B 109.4 . . ?
H2A C2 H2B 108.0 . . ?
C6 C3 C1 110.7(2) . . ?
C6 C3 H3A 109.5 . . ?
C1 C3 H3A 109.5 . . ?
C6 C3 H3B 109.5 . . ?
C1 C3 H3B 109.5 . . ?
H3A C3 H3B 108.1 . . ?
C1 C4 C7 110.9(2) . . ?
C1 C4 H4A 109.5 . . ?
C7 C4 H4A 109.5 . . ?
C1 C4 H4B 109.5 . . ?
C7 C4 H4B 109.5 . . ?
H4A C4 H4B 108.0 . . ?
C10 C5 C8 110.5(3) . . ?
C10 C5 C2 109.3(3) . . ?
C8 C5 C2 109.1(2) . . ?
C10 C5 H5 109.3 . . ?
C8 C5 H5 109.3 . . ?
C2 C5 H5 109.3 . . ?
C8 C6 C9 108.9(3) . . ?
C8 C6 C3 109.5(3) . . ?
C9 C6 C3 110.2(3) . . ?
C8 C6 H6 109.4 . . ?
C9 C6 H6 109.4 . . ?
C3 C6 H6 109.4 . . ?
C9 C7 C10 109.2(3) . . ?
C9 C7 C4 109.8(3) . . ?
C10 C7 C4 108.6(3) . . ?
C9 C7 H7 109.7 . . ?
C10 C7 H7 109.7 . . ?
C4 C7 H7 109.7 . . ?
C6 C8 C5 109.6(3) . . ?
C6 C8 H8A 109.7 . . ?
C5 C8 H8A 109.7 . . ?
C6 C8 H8B 109.7 . . ?
C5 C8 H8B 109.7 . . ?
H8A C8 H8B 108.2 . . ?
C6 C9 C7 110.0(3) . . ?
C6 C9 H9A 109.7 . . ?
C7 C9 H9A 109.7 . . ?
C6 C9 H9B 109.7 . . ?
C7 C9 H9B 109.7 . . ?
H9A C9 H9B 108.2 . . ?
C5 C10 C7 108.7(2) . . ?
C5 C10 H10A 109.9 . . ?
C7 C10 H10A 109.9 . . ?
C5 C10 H10B 109.9 . . ?
C7 C10 H10B 109.9 . . ?
H10A C10 H10B 108.3 . . ?
Si1 C11 H11A 109.5 . . ?
Si1 C11 H11B 109.5 . . ?
H11A C11 H11B 109.5 . . ?
Si1 C11 H11C 109.5 . . ?
H11A C11 H11C 109.5 . . ?
H11B C11 H11C 109.5 . . ?
Si1 C12 H12A 109.5 . . ?
Si1 C12 H12B 109.5 . . ?
H12A C12 H12B 109.5 . . ?
Si1 C12 H12C 109.5 . . ?
H12A C12 H12C 109.5 . . ?
H12B C12 H12C 109.5 . . ?
Si2 C13 H13A 109.5 . . ?
Si2 C13 H13B 109.5 . . ?
H13A C13 H13B 109.5 . . ?
Si2 C13 H13C 109.5 . . ?
H13A C13 H13C 109.5 . . ?
H13B C13 H13C 109.5 . . ?
Si2 C14 H14A 109.5 . . ?
Si2 C14 H14B 109.5 . . ?
H14A C14 H14B 109.5 . . ?
Si2 C14 H14C 109.5 . . ?
H14A C14 H14C 109.5 . . ?
H14B C14 H14C 109.5 . . ?
N2 C15 C16 111.5(7) . . ?
N2 C15 C18 114.7(7) . . ?
C16 C15 C18 107.5(7) . . ?
N2 C15 C17 105.1(7) . . ?
C16 C15 C17 109.5(7) . . ?
C18 C15 C17 108.4(7) . . ?
C15 C16 C20 110.4(5) . . ?
C15 C16 H16A 109.6 . . ?
C20 C16 H16A 109.6 . . ?
C15 C16 H16B 109.6 . . ?
C20 C16 H16B 109.6 . . ?
H16A C16 H16B 108.1 . . ?
C15 C17 C21 110.7(6) . . ?
C15 C17 H17A 109.5 . . ?
C21 C17 H17A 109.5 . . ?
C15 C17 H17B 109.5 . . ?
C21 C17 H17B 109.5 . . ?
H17A C17 H17B 108.1 . . ?
C15 C18 C19 110.7(6) . . ?
C15 C18 H18A 109.5 . . ?
C19 C18 H18A 109.5 . . ?
C15 C18 H18B 109.5 . . ?
C19 C18 H18B 109.5 . . ?
H18A C18 H18B 108.1 . . ?
C24 C19 C22 108.7(5) . . ?
C24 C19 C18 109.3(5) . . ?
C22 C19 C18 109.1(5) . . ?
C24 C19 H19 109.9 . . ?
C22 C19 H19 109.9 . . ?
C18 C19 H19 109.9 . . ?
C22 C20 C23 111.3(4) . . ?
C22 C20 C16 108.7(4) . . ?
C23 C20 C16 109.2(5) . . ?
C22 C20 H20 109.2 . . ?
C23 C20 H20 109.2 . . ?
C16 C20 H20 109.2 . . ?
C24 C21 C23 109.4(5) . . ?
C24 C21 C17 109.5(4) . . ?
C23 C21 C17 108.5(4) . . ?
C24 C21 H21 109.8 . . ?
C23 C21 H21 109.8 . . ?
C17 C21 H21 109.8 . . ?
C20 C22 C19 109.5(4) . . ?
C20 C22 H22A 109.8 . . ?
C19 C22 H22A 109.8 . . ?
C20 C22 H22B 109.8 . . ?
C19 C22 H22B 109.8 . . ?
H22A C22 H22B 108.2 . . ?
C20 C23 C21 109.2(5) . . ?
C20 C23 H23A 109.8 . . ?
C21 C23 H23A 109.8 . . ?
C20 C23 H23B 109.8 . . ?
C21 C23 H23B 109.8 . . ?
H23A C23 H23B 108.3 . . ?
C21 C24 C19 110.8(5) . . ?
C21 C24 H24A 109.5 . . ?
C19 C24 H24A 109.5 . . ?
C21 C24 H24B 109.5 . . ?
C19 C24 H24B 109.5 . . ?
H24A C24 H24B 108.1 . . ?
C26 C25 N3 120.5(3) . . ?
C26 C25 C30 119.8(2) . . ?
N3 C25 C30 119.7(2) . . ?
C25 C26 C27 116.6(3) . . ?
C25 C26 C31 124.1(3) . . ?
C27 C26 C31 119.2(3) . . ?
C28 C27 C26 124.6(3) . . ?
C28 C27 H27 117.7 . . ?
C26 C27 H27 117.7 . . ?
C27 C28 C29 117.7(3) . . ?
C27 C28 C32 124.4(4) . . ?
C29 C28 C32 117.9(4) . . ?
C30 C29 C28 121.3(4) . . ?
C30 C29 H29 119.4 . . ?
C28 C29 H29 119.4 . . ?
C29 C30 C25 119.8(3) . . ?
C29 C30 C33 118.6(3) . . ?
C25 C30 C33 121.6(2) . . ?
C26 C31 H31A 109.5 . . ?
C26 C31 H31B 109.5 . . ?
H31A C31 H31B 109.5 . . ?
C26 C31 H31C 109.5 . . ?
H31A C31 H31C 109.5 . . ?
H31B C31 H31C 109.5 . . ?
C28 C32 H32A 109.5 . . ?
C28 C32 H32B 109.5 . . ?
H32A C32 H32B 109.5 . . ?
C28 C32 H32C 109.5 . . ?
H32A C32 H32C 109.5 . . ?
H32B C32 H32C 109.5 . . ?
C30 C33 H33A 109.5 . . ?
C30 C33 H33B 109.5 . . ?
H33A C33 H33B 109.5 . . ?
C30 C33 H33C 109.5 . . ?
H33A C33 H33C 109.5 . . ?
H33B C33 H33C 109.5 . . ?
C35 C34 N6 120.3(2) . . ?
C35 C34 C39 118.6(2) . . ?
N6 C34 C39 121.0(2) . . ?
C36 C35 C34 119.3(2) . . ?
C36 C35 C40 118.4(3) . . ?
C34 C35 C40 122.2(2) . . ?
C37 C36 C35 122.4(3) . . ?
C37 C36 H36 118.8 . . ?
C35 C36 H36 118.8 . . ?
C38 C37 C36 117.1(3) . . ?
C38 C37 C41 122.0(3) . . ?
C36 C37 C41 120.9(3) . . ?
C37 C38 C39 123.5(3) . . ?
C37 C38 H38 118.3 . . ?
C39 C38 H38 118.3 . . ?
C38 C39 C34 118.6(3) . . ?
C38 C39 C42 118.0(2) . . ?
C34 C39 C42 123.4(3) . . ?
C35 C40 H40A 109.5 . . ?
C35 C40 H40B 109.5 . . ?
H40A C40 H40B 109.5 . . ?
C35 C40 H40C 109.5 . . ?
H40A C40 H40C 109.5 . . ?
H40B C40 H40C 109.5 . . ?
C37 C41 H41A 109.5 . . ?
C37 C41 H41B 109.5 . . ?
H41A C41 H41B 109.5 . . ?
C37 C41 H41C 109.5 . . ?
H41A C41 H41C 109.5 . . ?
H41B C41 H41C 109.5 . . ?
C39 C42 H42A 109.5 . . ?
C39 C42 H42B 109.5 . . ?
H42A C42 H42B 109.5 . . ?
C39 C42 H42C 109.5 . . ?
H42A C42 H42C 109.5 . . ?
H42B C42 H42C 109.5 . . ?
N2 C43 C45 115.4(9) . . ?
N2 C43 C46 104.7(9) . . ?
C45 C43 C46 109.8(10) . . ?
N2 C43 C44 111.8(9) . . ?
C45 C43 C44 107.6(9) . . ?
C46 C43 C44 107.2(8) . . ?
C50 C44 C43 110.7(7) . . ?
C50 C44 H44A 109.5 . . ?
C43 C44 H44A 109.5 . . ?
C50 C44 H44B 109.5 . . ?
C43 C44 H44B 109.5 . . ?
H44A C44 H44B 108.1 . . ?
C43 C45 C47 111.1(7) . . ?
C43 C45 H45A 109.4 . . ?
C47 C45 H45A 109.4 . . ?
C43 C45 H45B 109.4 . . ?
C47 C45 H45B 109.4 . . ?
H45A C45 H45B 108.0 . . ?
C43 C46 C48 110.6(7) . . ?
C43 C46 H46A 109.5 . . ?
C48 C46 H46A 109.5 . . ?
C43 C46 H46B 109.5 . . ?
C48 C46 H46B 109.5 . . ?
H46A C46 H46B 108.1 . . ?
C51 C47 C52 110.5(6) . . ?
C51 C47 C45 109.2(6) . . ?
C52 C47 C45 109.7(6) . . ?
C51 C47 H47 109.1 . . ?
C52 C47 H47 109.1 . . ?
C45 C47 H47 109.1 . . ?
C52 C48 C49 108.9(6) . . ?
C52 C48 C46 110.9(5) . . ?
C49 C48 C46 108.1(5) . . ?
C52 C48 H48 109.6 . . ?
C49 C48 H48 109.6 . . ?
C46 C48 H48 109.6 . . ?
C50 C49 C48 110.0(5) . . ?
C50 C49 H49A 109.7 . . ?
C48 C49 H49A 109.7 . . ?
C50 C49 H49B 109.7 . . ?
C48 C49 H49B 109.7 . . ?
H49A C49 H49B 108.2 . . ?
C49 C50 C51 110.0(6) . . ?
C49 C50 C44 109.2(6) . . ?
C51 C50 C44 108.6(5) . . ?
C49 C50 H50 109.7 . . ?
C51 C50 H50 109.7 . . ?
C44 C50 H50 109.7 . . ?
C47 C51 C50 109.2(5) . . ?
C47 C51 H51A 109.8 . . ?
C50 C51 H51A 109.8 . . ?
C47 C51 H51B 109.8 . . ?
C50 C51 H51B 109.8 . . ?
H51A C51 H51B 108.3 . . ?
C47 C52 C48 108.9(6) . . ?
C47 C52 H52A 109.9 . . ?
C48 C52 H52A 109.9 . . ?
C47 C52 H52B 109.9 . . ?
C48 C52 H52B 109.9 . . ?
H52A C52 H52B 108.3 . . ?

loop_
_geom_bond_atom_site_label_1
_geom_bond_atom_site_label_2
_geom_bond_distance
_geom_bond_site_symmetry_2
_geom_bond_publ_flag
Sn1 N2 2.0284(19) . ?
Sn1 N3 2.0493(19) . ?
Sn1 N1 2.0549(17) . ?
Sn1 N6 2.0580(19) . ?
Si1 O1 1.6281(17) . ?
Si1 N1 1.7327(19) . ?
Si1 C11 1.859(3) . ?
Si1 C12 1.864(3) . ?
Si2 O1 1.6260(17) . ?
Si2 N2 1.736(2) . ?
Si2 C13 1.853(3) . ?
Si2 C14 1.858(3) . ?
N1 C1 1.509(3) . ?
N2 C43 1.488(16) . ?
N2 C15 1.488(13) . ?
N3 N4 1.391(3) . ?
N3 C25 1.414(3) . ?
N4 N5 1.263(3) . ?
N5 N6 1.399(3) . ?
N6 C34 1.416(3) . ?
C1 C4 1.526(4) . ?
C1 C2 1.526(3) . ?
C1 C3 1.549(3) . ?
C2 C5 1.545(4) . ?
C2 H2A 0.9900 . ?
C2 H2B 0.9900 . ?
C3 C6 1.545(4) . ?
C3 H3A 0.9900 . ?
C3 H3B 0.9900 . ?
C4 C7 1.546(4) . ?
C4 H4A 0.9900 . ?
C4 H4B 0.9900 . ?
C5 C10 1.518(5) . ?
C5 C8 1.520(4) . ?
C5 H5 1.0000 . ?
C6 C8 1.504(5) . ?
C6 C9 1.508(6) . ?
C6 H6 1.0000 . ?
C7 C9 1.535(6) . ?
C7 C10 1.538(6) . ?
C7 H7 1.0000 . ?
C8 H8A 0.9900 . ?
C8 H8B 0.9900 . ?
C9 H9A 0.9900 . ?
C9 H9B 0.9900 . ?
C10 H10A 0.9900 . ?
C10 H10B 0.9900 . ?
C11 H11A 0.9800 . ?
C11 H11B 0.9800 . ?
C11 H11C 0.9800 . ?
C12 H12A 0.9800 . ?
C12 H12B 0.9800 . ?
C12 H12C 0.9800 . ?
C13 H13A 0.9800 . ?
C13 H13B 0.9800 . ?
C13 H13C 0.9800 . ?
C14 H14A 0.9800 . ?
C14 H14B 0.9800 . ?
C14 H14C 0.9800 . ?
C15 C16 1.529(11) . ?
C15 C18 1.536(11) . ?
C15 C17 1.536(10) . ?
C16 C20 1.549(6) . ?
C16 H16A 0.9900 . ?
C16 H16B 0.9900 . ?
C17 C21 1.543(6) . ?
C17 H17A 0.9900 . ?
C17 H17B 0.9900 . ?
C18 C19 1.542(7) . ?
C18 H18A 0.9900 . ?
C18 H18B 0.9900 . ?
C19 C24 1.531(9) . ?
C19 C22 1.533(9) . ?
C19 H19 1.0000 . ?
C20 C22 1.511(7) . ?
C20 C23 1.524(8) . ?
C20 H20 1.0000 . ?
C21 C24 1.510(8) . ?
C21 C23 1.538(7) . ?
C21 H21 1.0000 . ?
C22 H22A 0.9900 . ?
C22 H22B 0.9900 . ?
C23 H23A 0.9900 . ?
C23 H23B 0.9900 . ?
C24 H24A 0.9900 . ?
C24 H24B 0.9900 . ?
C25 C26 1.414(4) . ?
C25 C30 1.423(4) . ?
C26 C27 1.427(5) . ?
C26 C31 1.493(5) . ?
C27 C28 1.350(6) . ?
C27 H27 0.9500 . ?
C28 C29 1.414(5) . ?
C28 C32 1.489(5) . ?
C29 C30 1.389(4) . ?
C29 H29 0.9500 . ?
C30 C33 1.473(4) . ?
C31 H31A 0.9800 . ?
C31 H31B 0.9800 . ?
C31 H31C 0.9800 . ?
C32 H32A 0.9800 . ?
C32 H32B 0.9800 . ?
C32 H32C 0.9800 . ?
C33 H33A 0.9800 . ?
C33 H33B 0.9800 . ?
C33 H33C 0.9800 . ?
C34 C35 1.414(4) . ?
C34 C39 1.417(3) . ?
C35 C36 1.395(4) . ?
C35 C40 1.508(4) . ?
C36 C37 1.386(4) . ?
C36 H36 0.9500 . ?
C37 C38 1.381(5) . ?
C37 C41 1.514(4) . ?
C38 C39 1.387(4) . ?
C38 H38 0.9500 . ?
C39 C42 1.513(5) . ?
C40 H40A 0.9800 . ?
C40 H40B 0.9800 . ?
C40 H40C 0.9800 . ?
C41 H41A 0.9800 . ?
C41 H41B 0.9800 . ?
C41 H41C 0.9800 . ?
C42 H42A 0.9800 . ?
C42 H42B 0.9800 . ?
C42 H42C 0.9800 . ?
C43 C45 1.519(14) . ?
C43 C46 1.537(14) . ?
C43 C44 1.555(13) . ?
C44 C50 1.543(8) . ?
C44 H44A 0.9900 . ?
C44 H44B 0.9900 . ?
C45 C47 1.538(8) . ?
C45 H45A 0.9900 . ?
C45 H45B 0.9900 . ?
C46 C48 1.542(7) . ?
C46 H46A 0.9900 . ?
C46 H46B 0.9900 . ?
C47 C51 1.520(9) . ?
C47 C52 1.529(10) . ?
C47 H47 1.0000 . ?
C48 C52 1.529(9) . ?
C48 C49 1.541(8) . ?
C48 H48 1.0000 . ?
C49 C50 1.523(9) . ?
C49 H49A 0.9900 . ?
C49 H49B 0.9900 . ?
C50 C51 1.529(9) . ?
C50 H50 1.0000 . ?
C51 H51A 0.9900 . ?
C51 H51B 0.9900 . ?
C52 H52A 0.9900 . ?
C52 H52B 0.9900 . ?

loop_
_geom_torsion_atom_site_label_1
_geom_torsion_atom_site_label_2
_geom_torsion_atom_site_label_3
_geom_torsion_atom_site_label_4
_geom_torsion
_geom_torsion_site_symmetry_1
_geom_torsion_site_symmetry_2
_geom_torsion_site_symmetry_3
_geom_torsion_site_symmetry_4
_geom_torsion_publ_flag
N2 Si2 O1 Si1 52.3(4) . . . . ?
C13 Si2 O1 Si1 -68.5(4) . . . . ?
C14 Si2 O1 Si1 172.9(4) . . . . ?
N1 Si1 O1 Si2 -49.5(4) . . . . ?
C11 Si1 O1 Si2 72.2(4) . . . . ?
C12 Si1 O1 Si2 -171.3(4) . . . . ?
O1 Si1 N1 C1 -171.74(17) . . . . ?
C11 Si1 N1 C1 72.5(2) . . . . ?
C12 Si1 N1 C1 -57.5(2) . . . . ?
O1 Si1 N1 Sn1 2.42(12) . . . . ?
C11 Si1 N1 Sn1 -113.30(13) . . . . ?
C12 Si1 N1 Sn1 116.70(12) . . . . ?
O1 Si2 N2 C43 172.3(7) . . . . ?
C13 Si2 N2 C43 -71.1(7) . . . . ?
C14 Si2 N2 C43 58.6(7) . . . . ?
O1 Si2 N2 C15 172.1(5) . . . . ?
C13 Si2 N2 C15 -71.2(5) . . . . ?
C14 Si2 N2 C15 58.4(5) . . . . ?
O1 Si2 N2 Sn1 -6.72(14) . . . . ?
C13 Si2 N2 Sn1 109.97(16) . . . . ?
C14 Si2 N2 Sn1 -120.37(14) . . . . ?
C25 N3 N4 N5 158.6(2) . . . . ?
Sn1 N3 N4 N5 -15.9(3) . . . . ?
N3 N4 N5 N6 -1.1(3) . . . . ?
N4 N5 N6 C34 -168.9(2) . . . . ?
N4 N5 N6 Sn1 17.4(3) . . . . ?
Si1 N1 C1 C4 95.5(2) . . . . ?
Sn1 N1 C1 C4 -78.2(2) . . . . ?
Si1 N1 C1 C2 -141.75(19) . . . . ?
Sn1 N1 C1 C2 44.6(3) . . . . ?
Si1 N1 C1 C3 -24.5(3) . . . . ?
Sn1 N1 C1 C3 161.84(17) . . . . ?
N1 C1 C2 C5 179.1(2) . . . . ?
C4 C1 C2 C5 -56.9(3) . . . . ?
C3 C1 C2 C5 60.2(3) . . . . ?
N1 C1 C3 C6 178.7(2) . . . . ?
C4 C1 C3 C6 57.3(3) . . . . ?
C2 C1 C3 C6 -59.9(3) . . . . ?
N1 C1 C4 C7 -177.5(3) . . . . ?
C2 C1 C4 C7 57.6(3) . . . . ?
C3 C1 C4 C7 -57.6(3) . . . . ?
C1 C2 C5 C10 59.6(3) . . . . ?
C1 C2 C5 C8 -61.4(3) . . . . ?
C1 C3 C6 C8 61.1(4) . . . . ?
C1 C3 C6 C9 -58.7(3) . . . . ?
C1 C4 C7 C9 58.9(4) . . . . ?
C1 C4 C7 C10 -60.4(4) . . . . ?
C9 C6 C8 C5 60.8(3) . . . . ?
C3 C6 C8 C5 -59.8(4) . . . . ?
C10 C5 C8 C6 -60.7(3) . . . . ?
C2 C5 C8 C6 59.6(4) . . . . ?
C8 C6 C9 C7 -61.0(3) . . . . ?
C3 C6 C9 C7 59.1(3) . . . . ?
C10 C7 C9 C6 59.9(3) . . . . ?
C4 C7 C9 C6 -59.0(4) . . . . ?
C8 C5 C10 C7 58.9(3) . . . . ?
C2 C5 C10 C7 -61.2(3) . . . . ?
C9 C7 C10 C5 -58.0(3) . . . . ?
C4 C7 C10 C5 61.6(3) . . . . ?
Si2 N2 C15 C16 29.6(8) . . . . ?
Sn1 N2 C15 C16 -151.7(4) . . . . ?
Si2 N2 C15 C18 152.1(4) . . . . ?
Sn1 N2 C15 C18 -29.2(8) . . . . ?
Si2 N2 C15 C17 -89.0(6) . . . . ?
Sn1 N2 C15 C17 89.7(6) . . . . ?
N2 C15 C16 C20 -173.3(5) . . . . ?
C18 C15 C16 C20 60.2(8) . . . . ?
C17 C15 C16 C20 -57.4(8) . . . . ?
N2 C15 C17 C21 178.0(5) . . . . ?
C16 C15 C17 C21 58.0(8) . . . . ?
C18 C15 C17 C21 -59.0(8) . . . . ?
N2 C15 C18 C19 176.0(6) . . . . ?
C16 C15 C18 C19 -59.4(8) . . . . ?
C17 C15 C18 C19 58.9(8) . . . . ?
C15 C18 C19 C24 -58.8(7) . . . . ?
C15 C18 C19 C22 59.9(7) . . . . ?
C15 C16 C20 C22 -61.9(6) . . . . ?
C15 C16 C20 C23 59.6(6) . . . . ?
C15 C17 C21 C24 59.4(6) . . . . ?
C15 C17 C21 C23 -59.9(7) . . . . ?
C23 C20 C22 C19 -59.5(6) . . . . ?
C16 C20 C22 C19 60.8(6) . . . . ?
C24 C19 C22 C20 58.9(6) . . . . ?
C18 C19 C22 C20 -60.1(6) . . . . ?
C22 C20 C23 C21 58.5(6) . . . . ?
C16 C20 C23 C21 -61.5(6) . . . . ?
C24 C21 C23 C20 -57.9(6) . . . . ?
C17 C21 C23 C20 61.5(6) . . . . ?
C23 C21 C24 C19 59.9(6) . . . . ?
C17 C21 C24 C19 -58.9(6) . . . . ?
C22 C19 C24 C21 -60.2(6) . . . . ?
C18 C19 C24 C21 58.7(6) . . . . ?
N4 N3 C25 C26 -37.8(3) . . . . ?
Sn1 N3 C25 C26 134.9(2) . . . . ?
N4 N3 C25 C30 144.5(2) . . . . ?
Sn1 N3 C25 C30 -42.8(3) . . . . ?
N3 C25 C26 C27 176.7(2) . . . . ?
C30 C25 C26 C27 -5.7(3) . . . . ?
N3 C25 C26 C31 -6.4(4) . . . . ?
C30 C25 C26 C31 171.3(2) . . . . ?
C25 C26 C27 C28 1.5(4) . . . . ?
C31 C26 C27 C28 -175.7(3) . . . . ?
C26 C27 C28 C29 2.8(4) . . . . ?
C26 C27 C28 C32 -178.6(3) . . . . ?
C27 C28 C29 C30 -2.9(4) . . . . ?
C32 C28 C29 C30 178.4(3) . . . . ?
C28 C29 C30 C25 -1.2(4) . . . . ?
C28 C29 C30 C33 176.0(3) . . . . ?
C26 C25 C30 C29 5.6(4) . . . . ?
N3 C25 C30 C29 -176.7(2) . . . . ?
C26 C25 C30 C33 -171.5(2) . . . . ?
N3 C25 C30 C33 6.2(4) . . . . ?
N5 N6 C34 C35 -146.3(2) . . . . ?
Sn1 N6 C34 C35 25.3(4) . . . . ?
N5 N6 C34 C39 37.0(3) . . . . ?
Sn1 N6 C34 C39 -151.5(2) . . . . ?
N6 C34 C35 C36 176.9(2) . . . . ?
C39 C34 C35 C36 -6.3(4) . . . . ?
N6 C34 C35 C40 -5.1(4) . . . . ?
C39 C34 C35 C40 171.7(2) . . . . ?
C34 C35 C36 C37 0.1(4) . . . . ?
C40 C35 C36 C37 -177.9(3) . . . . ?
C35 C36 C37 C38 4.5(4) . . . . ?
C35 C36 C37 C41 -175.1(3) . . . . ?
C36 C37 C38 C39 -3.0(4) . . . . ?
C41 C37 C38 C39 176.6(3) . . . . ?
C37 C38 C39 C34 -3.1(4) . . . . ?
C37 C38 C39 C42 174.5(3) . . . . ?
C35 C34 C39 C38 7.7(4) . . . . ?
N6 C34 C39 C38 -175.5(2) . . . . ?
C35 C34 C39 C42 -169.8(2) . . . . ?
N6 C34 C39 C42 7.0(4) . . . . ?
Si2 N2 C43 C45 -146.4(6) . . . . ?
Sn1 N2 C43 C45 32.5(11) . . . . ?
Si2 N2 C43 C46 92.8(8) . . . . ?
Sn1 N2 C43 C46 -88.3(7) . . . . ?
Si2 N2 C43 C44 -23.0(12) . . . . ?
Sn1 N2 C43 C44 155.9(5) . . . . ?
N2 C43 C44 C50 173.4(7) . . . . ?
C45 C43 C44 C50 -58.8(10) . . . . ?
C46 C43 C44 C50 59.2(10) . . . . ?
N2 C43 C45 C47 -175.5(8) . . . . ?
C46 C43 C45 C47 -57.5(10) . . . . ?
C44 C43 C45 C47 58.8(10) . . . . ?
N2 C43 C46 C48 -179.7(6) . . . . ?
C45 C43 C46 C48 55.8(10) . . . . ?
C44 C43 C46 C48 -60.8(10) . . . . ?
C43 C45 C47 C51 -61.2(9) . . . . ?
C43 C45 C47 C52 60.1(9) . . . . ?
C43 C46 C48 C52 -57.3(8) . . . . ?
C43 C46 C48 C49 62.0(8) . . . . ?
C52 C48 C49 C50 59.8(7) . . . . ?
C46 C48 C49 C50 -60.7(7) . . . . ?
C48 C49 C50 C51 -59.2(7) . . . . ?
C48 C49 C50 C44 59.9(7) . . . . ?
C43 C44 C50 C49 -59.6(8) . . . . ?
C43 C44 C50 C51 60.3(9) . . . . ?
C52 C47 C51 C50 -59.7(8) . . . . ?
C45 C47 C51 C50 61.1(7) . . . . ?
C49 C50 C51 C47 58.6(7) . . . . ?
C44 C50 C51 C47 -60.8(8) . . . . ?
C51 C47 C52 C48 60.9(8) . . . . ?
C45 C47 C52 C48 -59.7(8) . . . . ?
C49 C48 C52 C47 -59.9(8) . . . . ?
C46 C48 C52 C47 58.9(8) . . . . ?

loop_
_smtbx_masks_void_nr
_smtbx_masks_void_average_x
_smtbx_masks_void_average_y
_smtbx_masks_void_average_z
_smtbx_masks_void_volume
_smtbx_masks_void_count_electrons
_smtbx_masks_void_content
1 0.201 0.000 0.500 385.1 96.6 '2 hexane'
